data_4060993
_journal_name_full Organometallics
_journal_paper_doi 10.1021/om049340+
_journal_year 2004
_chemical_formula_sum 'C41.5 H64 As P'
_chemical_formula_weight 668.82
_space_group_IT_number 14
_symmetry_cell_setting monoclinic
_symmetry_space_group_name_Hall '-P 2ybc'
_symmetry_space_group_name_H-M 'P 1 21/c 1'
_cell_angle_alpha 90.00
_cell_angle_beta 92.636(4)
_cell_angle_gamma 90.00
_cell_formula_units_Z 8
_cell_length_a 18.398(4)
_cell_length_b 21.875(5)
_cell_length_c 20.254(5)
_cell_measurement_temperature 100(2)
_cell_volume 8143(3)
_diffrn_ambient_temperature 100(2)
_exptl_crystal_density_diffrn 1.091
_cod_depositor_comments
;
The following automatic conversions were performed:
'_symmetry_cell_setting' value 'Monoclinic' changed to 'monoclinic'
according to '/home/saulius/struct/CIF-dictionaries/cif_core.dic'
dictionary named 'cif_core.dic' version 2.4.1 from 2010-06-29.

Automatic conversion script
Id: cif_fix_enum 1527 2010-12-29 10:47:43Z saulius 
;
_cod_original_sg_symbol_H-M 'P 21/c'
_cod_original_formula_sum 'C41.50 H64 As P'
_cod_database_code 4060993

loop_
_symmetry_equiv_pos_as_xyz
'x, y, z'
'-x, y+1/2, -z+1/2'
'-x, -y, -z'
'x, -y-1/2, z-1/2'

loop_
_atom_site_label
_atom_site_type_symbol
_atom_site_fract_x
_atom_site_fract_y
_atom_site_fract_z
_atom_site_U_iso_or_equiv
_atom_site_adp_type
_atom_site_occupancy
_atom_site_symmetry_multiplicity
_atom_site_calc_flag
_atom_site_refinement_flags
_atom_site_disorder_assembly
_atom_site_disorder_group
As1 As 0.15834(3) 0.69208(3) 0.13083(3) 0.02764(17) Uani 1 1 d . . .
As2 As 0.33683(3) 0.80739(3) 0.13230(3) 0.02723(17) Uani 1 1 d . . .
P1 P 0.10010(8) 0.75661(8) 0.19438(7) 0.0283(4) Uani 1 1 d . . .
P2 P 0.40209(8) 0.73617(8) 0.18632(7) 0.0267(4) Uani 1 1 d . . .
C1 C 0.1684(3) 0.7901(3) 0.2491(3) 0.0351(16) Uani 1 1 d . . .
H1A H 0.1456 0.8192 0.2785 0.053 Uiso 1 1 calc R . .
H1B H 0.2042 0.8115 0.2232 0.053 Uiso 1 1 calc R . .
H1C H 0.1928 0.7579 0.2754 0.053 Uiso 1 1 calc R . .
C2 C 0.0531(3) 0.8226(3) 0.1579(3) 0.0358(16) Uani 1 1 d . . .
H2A H 0.0303 0.8460 0.1926 0.054 Uiso 1 1 calc R . .
H2B H 0.0156 0.8087 0.1254 0.054 Uiso 1 1 calc R . .
H2C H 0.0881 0.8486 0.1360 0.054 Uiso 1 1 calc R . .
C3 C 0.0367(3) 0.7193(3) 0.2465(3) 0.0346(16) Uani 1 1 d . . .
H3A H 0.0127 0.7499 0.2733 0.052 Uiso 1 1 calc R . .
H3B H 0.0629 0.6901 0.2756 0.052 Uiso 1 1 calc R . .
H3C H 0.0000 0.6975 0.2189 0.052 Uiso 1 1 calc R . .
C1A C 0.0824(3) 0.6307(3) 0.1102(3) 0.0265(14) Uani 1 1 d . . .
C2A C 0.0139(3) 0.6406(3) 0.0757(3) 0.0220(13) Uani 1 1 d . . .
C3A C -0.0301(3) 0.5900(3) 0.0589(3) 0.0265(14) Uani 1 1 d . . .
H3AA H -0.0757 0.5968 0.0360 0.032 Uiso 1 1 calc R . .
C4A C -0.0099(3) 0.5306(3) 0.0743(3) 0.0280(14) Uani 1 1 d . . .
H4AA H -0.0421 0.4973 0.0653 0.034 Uiso 1 1 calc R . .
C5A C 0.0587(3) 0.5213(3) 0.1031(3) 0.0306(15) Uani 1 1 d . . .
H5AA H 0.0745 0.4806 0.1113 0.037 Uiso 1 1 calc R . .
C6A C 0.1054(3) 0.5691(3) 0.1205(3) 0.0273(15) Uani 1 1 d . . .
C1B C 0.1793(3) 0.5533(3) 0.1463(3) 0.0274(14) Uani 1 1 d . . .
C2B C 0.2352(3) 0.5472(3) 0.1015(3) 0.0281(14) Uani 1 1 d . . .
C3B C 0.3036(3) 0.5265(3) 0.1254(3) 0.0295(15) Uani 1 1 d . . .
H3BA H 0.3412 0.5218 0.0951 0.035 Uiso 1 1 calc R . .
C4B C 0.3182(3) 0.5127(3) 0.1907(4) 0.0406(17) Uani 1 1 d . . .
C5B C 0.2636(3) 0.5199(3) 0.2349(3) 0.0405(18) Uani 1 1 d . . .
H5BA H 0.2729 0.5101 0.2803 0.049 Uiso 1 1 calc R . .
C6B C 0.1942(3) 0.5415(3) 0.2133(3) 0.0348(16) Uani 1 1 d . . .
C7B C 0.2225(3) 0.5609(3) 0.0280(3) 0.0367(17) Uani 1 1 d . . .
H7BA H 0.1727 0.5790 0.0219 0.044 Uiso 1 1 calc R . .
C8B C 0.2234(4) 0.5026(4) -0.0132(4) 0.064(2) Uani 1 1 d . . .
H8BA H 0.2150 0.5128 -0.0601 0.096 Uiso 1 1 calc R . .
H8BB H 0.1851 0.4750 0.0006 0.096 Uiso 1 1 calc R . .
H8BC H 0.2708 0.4825 -0.0067 0.096 Uiso 1 1 calc R . .
C9B C 0.2769(4) 0.6087(3) 0.0034(3) 0.0476(19) Uani 1 1 d . . .
H9BA H 0.2740 0.6460 0.0300 0.071 Uiso 1 1 calc R . .
H9BB H 0.2647 0.6184 -0.0431 0.071 Uiso 1 1 calc R . .
H9BC H 0.3263 0.5921 0.0076 0.071 Uiso 1 1 calc R . .
C10B C 0.3941(3) 0.4890(3) 0.2152(3) 0.0417(18) Uani 1 1 d . . .
H10A H 0.4259 0.4879 0.1766 0.050 Uiso 1 1 calc R . .
C11B C 0.3883(4) 0.4246(4) 0.2417(6) 0.110(4) Uani 1 1 d . . .
H11A H 0.4367 0.4100 0.2566 0.166 Uiso 1 1 calc R . .
H11B H 0.3682 0.3976 0.2067 0.166 Uiso 1 1 calc R . .
H11C H 0.3561 0.4243 0.2790 0.166 Uiso 1 1 calc R . .
C12B C 0.4291(4) 0.5304(4) 0.2667(4) 0.064(3) Uani 1 1 d . . .
H12A H 0.4321 0.5719 0.2488 0.096 Uiso 1 1 calc R . .
H12B H 0.4782 0.5155 0.2787 0.096 Uiso 1 1 calc R . .
H12C H 0.3999 0.5308 0.3059 0.096 Uiso 1 1 calc R . .
C13B C 0.1374(4) 0.5506(4) 0.2639(3) 0.052(2) Uani 1 1 d . . .
H13A H 0.0941 0.5699 0.2406 0.062 Uiso 1 1 calc R . .
C14B C 0.1123(4) 0.4899(5) 0.2928(4) 0.090(3) Uani 1 1 d . . .
H14A H 0.0948 0.4629 0.2569 0.135 Uiso 1 1 calc R . .
H14B H 0.0729 0.4976 0.3226 0.135 Uiso 1 1 calc R . .
H14C H 0.1532 0.4705 0.3174 0.135 Uiso 1 1 calc R . .
C15B C 0.1641(4) 0.5952(5) 0.3193(3) 0.079(3) Uani 1 1 d . . .
H15A H 0.1787 0.6340 0.2997 0.118 Uiso 1 1 calc R . .
H15B H 0.2058 0.5772 0.3441 0.118 Uiso 1 1 calc R . .
H15C H 0.1247 0.6025 0.3493 0.118 Uiso 1 1 calc R . .
C1C C -0.0125(3) 0.7024(3) 0.0515(3) 0.0215(13) Uani 1 1 d . . .
C2C C 0.0235(3) 0.7307(3) 0.0001(3) 0.0230(13) Uani 1 1 d . . .
C3C C 0.0012(3) 0.7886(3) -0.0223(3) 0.0284(14) Uani 1 1 d . . .
H3CA H 0.0280 0.8087 -0.0549 0.034 Uiso 1 1 calc R . .
C4C C -0.0588(3) 0.8171(3) 0.0022(3) 0.0343(15) Uani 1 1 d . . .
C5C C -0.0976(3) 0.7853(3) 0.0481(3) 0.0315(15) Uani 1 1 d . . .
H5CA H -0.1415 0.8028 0.0624 0.038 Uiso 1 1 calc R . .
C6C C -0.0761(3) 0.7297(3) 0.0741(3) 0.0269(14) Uani 1 1 d . . .
C7C C 0.0842(3) 0.6975(3) -0.0349(3) 0.0268(13) Uani 1 1 d . . .
H7CA H 0.1096 0.6699 -0.0020 0.032 Uiso 1 1 calc R . .
C8C C 0.0482(4) 0.6571(3) -0.0897(3) 0.0426(17) Uani 1 1 d . . .
H8CA H 0.0126 0.6299 -0.0704 0.064 Uiso 1 1 calc R . .
H8CB H 0.0856 0.6326 -0.1103 0.064 Uiso 1 1 calc R . .
H8CC H 0.0236 0.6831 -0.1232 0.064 Uiso 1 1 calc R . .
C9C C 0.1415(3) 0.7400(3) -0.0632(3) 0.0378(16) Uani 1 1 d . . .
H9CA H 0.1642 0.7646 -0.0275 0.057 Uiso 1 1 calc R . .
H9CB H 0.1182 0.7670 -0.0965 0.057 Uiso 1 1 calc R . .
H9CC H 0.1789 0.7154 -0.0838 0.057 Uiso 1 1 calc R . .
C10C C -0.0813(4) 0.8816(3) -0.0183(3) 0.0486(19) Uani 1 1 d . . .
H10B H -0.1356 0.8834 -0.0221 0.058 Uiso 1 1 calc R . .
C11C C -0.0517(8) 0.8995(5) -0.0854(4) 0.215(9) Uani 1 1 d . . .
H11D H -0.0663 0.9415 -0.0963 0.322 Uiso 1 1 calc R . .
H11E H -0.0713 0.8716 -0.1196 0.322 Uiso 1 1 calc R . .
H11F H 0.0016 0.8967 -0.0829 0.322 Uiso 1 1 calc R . .
C12C C -0.0549(4) 0.9274(3) 0.0327(5) 0.085(3) Uani 1 1 d . . .
H12D H -0.0688 0.9686 0.0181 0.128 Uiso 1 1 calc R . .
H12E H -0.0018 0.9248 0.0386 0.128 Uiso 1 1 calc R . .
H12F H -0.0769 0.9185 0.0748 0.128 Uiso 1 1 calc R . .
C13C C -0.1243(3) 0.6990(3) 0.1254(3) 0.0292(14) Uani 1 1 d . . .
H13B H -0.0958 0.6645 0.1463 0.035 Uiso 1 1 calc R . .
C14C C -0.1935(3) 0.6719(3) 0.0917(3) 0.0425(18) Uani 1 1 d . . .
H14D H -0.2232 0.6531 0.1250 0.064 Uiso 1 1 calc R . .
H14E H -0.1801 0.6409 0.0595 0.064 Uiso 1 1 calc R . .
H14F H -0.2213 0.7045 0.0689 0.064 Uiso 1 1 calc R . .
C15C C -0.1444(3) 0.7425(3) 0.1799(3) 0.0394(17) Uani 1 1 d . . .
H15D H -0.1748 0.7212 0.2110 0.059 Uiso 1 1 calc R . .
H15E H -0.1713 0.7773 0.1605 0.059 Uiso 1 1 calc R . .
H15F H -0.1000 0.7573 0.2033 0.059 Uiso 1 1 calc R . .
C4 C 0.3384(3) 0.6960(3) 0.2364(3) 0.0313(14) Uani 1 1 d . . .
H4A H 0.3641 0.6637 0.2615 0.047 Uiso 1 1 calc R . .
H4B H 0.2999 0.6778 0.2077 0.047 Uiso 1 1 calc R . .
H4C H 0.3169 0.7248 0.2670 0.047 Uiso 1 1 calc R . .
C5 C 0.4459(3) 0.6747(3) 0.1419(3) 0.0364(16) Uani 1 1 d . . .
H5A H 0.4720 0.6478 0.1736 0.055 Uiso 1 1 calc R . .
H5B H 0.4804 0.6922 0.1116 0.055 Uiso 1 1 calc R . .
H5C H 0.4089 0.6511 0.1166 0.055 Uiso 1 1 calc R . .
C6 C 0.4705(3) 0.7664(3) 0.2445(3) 0.0401(17) Uani 1 1 d . . .
H6A H 0.4970 0.7326 0.2663 0.060 Uiso 1 1 calc R . .
H6B H 0.4470 0.7912 0.2777 0.060 Uiso 1 1 calc R . .
H6C H 0.5047 0.7919 0.2209 0.060 Uiso 1 1 calc R . .
C1D C 0.4107(3) 0.8702(3) 0.1129(3) 0.0217(13) Uani 1 1 d . . .
C2D C 0.4745(3) 0.8641(3) 0.0787(3) 0.0217(13) Uani 1 1 d . . .
C3D C 0.5141(3) 0.9156(3) 0.0624(3) 0.0257(14) Uani 1 1 d . . .
H3DA H 0.5571 0.9103 0.0387 0.031 Uiso 1 1 calc R . .
C4D C 0.4937(3) 0.9738(3) 0.0791(3) 0.0269(14) Uani 1 1 d . . .
H4DA H 0.5224 1.0082 0.0682 0.032 Uiso 1 1 calc R . .
C5D C 0.4291(3) 0.9811(3) 0.1129(2) 0.0261(14) Uani 1 1 d . . .
H5DA H 0.4139 1.0209 0.1249 0.031 Uiso 1 1 calc R . .
C6D C 0.3873(3) 0.9308(3) 0.1289(2) 0.0216(13) Uani 1 1 d . . .
C1E C 0.3149(3) 0.9448(3) 0.1570(3) 0.0253(14) Uani 1 1 d . . .
C2E C 0.2538(3) 0.9506(3) 0.1140(3) 0.0275(14) Uani 1 1 d . . .
C3E C 0.1877(3) 0.9683(3) 0.1397(3) 0.0303(15) Uani 1 1 d . . .
H3EA H 0.1458 0.9716 0.1107 0.036 Uiso 1 1 calc R . .
C4E C 0.1815(3) 0.9812(3) 0.2064(3) 0.0298(14) Uani 1 1 d . . .
C5E C 0.2433(3) 0.9749(3) 0.2478(3) 0.0332(16) Uani 1 1 d . . .
H5EA H 0.2401 0.9834 0.2935 0.040 Uiso 1 1 calc R . .
C6E C 0.3093(3) 0.9566(3) 0.2243(3) 0.0285(14) Uani 1 1 d . . .
C7E C 0.2574(3) 0.9388(3) 0.0394(3) 0.0332(16) Uani 1 1 d . . .
H7EA H 0.3043 0.9172 0.0320 0.040 Uiso 1 1 calc R . .
C8E C 0.2584(4) 0.9999(3) 0.0015(3) 0.0457(18) Uani 1 1 d . . .
H8EA H 0.2614 0.9917 -0.0459 0.069 Uiso 1 1 calc R . .
H8EB H 0.3007 1.0240 0.0170 0.069 Uiso 1 1 calc R . .
H8EC H 0.2138 1.0227 0.0091 0.069 Uiso 1 1 calc R . .
C9E C 0.1963(4) 0.8982(3) 0.0135(3) 0.0430(18) Uani 1 1 d . . .
H9EA H 0.1979 0.8593 0.0375 0.064 Uiso 1 1 calc R . .
H9EB H 0.2017 0.8906 -0.0337 0.064 Uiso 1 1 calc R . .
H9EC H 0.1496 0.9184 0.0198 0.064 Uiso 1 1 calc R . .
C10E C 0.1093(3) 1.0020(3) 0.2324(3) 0.0363(16) Uani 1 1 d . . .
H10C H 0.0724 1.0018 0.1946 0.044 Uiso 1 1 calc R . .
C11E C 0.1140(4) 1.0668(3) 0.2595(4) 0.051(2) Uani 1 1 d . . .
H11G H 0.0668 1.0787 0.2760 0.076 Uiso 1 1 calc R . .
H11H H 0.1270 1.0949 0.2242 0.076 Uiso 1 1 calc R . .
H11I H 0.1513 1.0686 0.2956 0.076 Uiso 1 1 calc R . .
C12E C 0.0824(3) 0.9591(3) 0.2852(3) 0.0448(18) Uani 1 1 d . . .
H12G H 0.0791 0.9175 0.2675 0.067 Uiso 1 1 calc R . .
H12H H 0.0343 0.9724 0.2983 0.067 Uiso 1 1 calc R . .
H12I H 0.1166 0.9599 0.3238 0.067 Uiso 1 1 calc R . .
C13E C 0.3740(3) 0.9470(4) 0.2739(3) 0.0448(19) Uani 1 1 d . . .
H13C H 0.4169 0.9341 0.2487 0.054 Uiso 1 1 calc R . .
C14E C 0.3939(4) 1.0058(4) 0.3111(3) 0.064(2) Uani 1 1 d . . .
H14G H 0.4054 1.0379 0.2794 0.095 Uiso 1 1 calc R . .
H14H H 0.4364 0.9984 0.3411 0.095 Uiso 1 1 calc R . .
H14I H 0.3528 1.0189 0.3368 0.095 Uiso 1 1 calc R . .
C15E C 0.3570(4) 0.8958(4) 0.3227(3) 0.060(2) Uani 1 1 d . . .
H15G H 0.3450 0.8583 0.2982 0.090 Uiso 1 1 calc R . .
H15H H 0.3155 0.9079 0.3485 0.090 Uiso 1 1 calc R . .
H15I H 0.3995 0.8887 0.3526 0.090 Uiso 1 1 calc R . .
C1F C 0.5002(3) 0.8047(3) 0.0501(3) 0.0228(12) Uani 1 1 d . . .
C2F C 0.4614(3) 0.7777(3) -0.0030(3) 0.0266(14) Uani 1 1 d . . .
C3F C 0.4877(3) 0.7230(3) -0.0297(3) 0.0317(15) Uani 1 1 d . . .
H3FA H 0.4601 0.7040 -0.0647 0.038 Uiso 1 1 calc R . .
C4F C 0.5520(3) 0.6958(3) -0.0070(3) 0.0347(15) Uani 1 1 d . . .
C5F C 0.5918(3) 0.7242(3) 0.0445(3) 0.0327(15) Uani 1 1 d . . .
H5FA H 0.6362 0.7062 0.0606 0.039 Uiso 1 1 calc R . .
C6F C 0.5681(3) 0.7788(3) 0.0734(3) 0.0290(14) Uani 1 1 d . . .
C7F C 0.3958(3) 0.8095(3) -0.0368(3) 0.0295(14) Uani 1 1 d . . .
H7FA H 0.3734 0.8363 -0.0033 0.035 Uiso 1 1 calc R . .
C8F C 0.4236(3) 0.8515(3) -0.0922(3) 0.0403(17) Uani 1 1 d . . .
H8FA H 0.4604 0.8796 -0.0732 0.060 Uiso 1 1 calc R . .
H8FB H 0.3829 0.8749 -0.1120 0.060 Uiso 1 1 calc R . .
H8FC H 0.4453 0.8263 -0.1262 0.060 Uiso 1 1 calc R . .
C9F C 0.3370(3) 0.7675(3) -0.0649(3) 0.0375(16) Uani 1 1 d . . .
H9FA H 0.3195 0.7414 -0.0297 0.056 Uiso 1 1 calc R . .
H9FB H 0.3568 0.7418 -0.0995 0.056 Uiso 1 1 calc R . .
H9FC H 0.2965 0.7919 -0.0839 0.056 Uiso 1 1 calc R . .
C10F C 0.5769(4) 0.6351(3) -0.0362(4) 0.0475(19) Uani 1 1 d . . .
H10D H 0.5539 0.6382 -0.0818 0.057 Uiso 1 1 calc R . .
C11F C 0.6387(10) 0.6268(5) -0.0490(11) 0.369(18) Uani 1 1 d . . .
H11J H 0.6436 0.5861 -0.0687 0.553 Uiso 1 1 calc R . .
H11K H 0.6697 0.6295 -0.0085 0.553 Uiso 1 1 calc R . .
H11L H 0.6535 0.6579 -0.0805 0.553 Uiso 1 1 calc R . .
C12F C 0.5335(5) 0.5824(3) -0.0091(4) 0.077(3) Uani 1 1 d . . .
H12J H 0.5506 0.5438 -0.0274 0.116 Uiso 1 1 calc R . .
H12K H 0.4818 0.5879 -0.0216 0.116 Uiso 1 1 calc R . .
H12L H 0.5400 0.5815 0.0392 0.116 Uiso 1 1 calc R . .
C13F C 0.6156(3) 0.8075(3) 0.1269(3) 0.0319(14) Uani 1 1 d . . .
H13D H 0.5861 0.8388 0.1498 0.038 Uiso 1 1 calc R . .
C14F C 0.6811(3) 0.8395(3) 0.0992(3) 0.0400(17) Uani 1 1 d . . .
H14J H 0.6644 0.8699 0.0663 0.060 Uiso 1 1 calc R . .
H14K H 0.7120 0.8093 0.0783 0.060 Uiso 1 1 calc R . .
H14L H 0.7091 0.8600 0.1351 0.060 Uiso 1 1 calc R . .
C15F C 0.6440(3) 0.7604(3) 0.1793(3) 0.0426(18) Uani 1 1 d . . .
H15J H 0.6027 0.7394 0.1980 0.064 Uiso 1 1 calc R . .
H15K H 0.6721 0.7816 0.2146 0.064 Uiso 1 1 calc R . .
H15L H 0.6752 0.7305 0.1584 0.064 Uiso 1 1 calc R . .
C1S C 0.8281(5) 0.8454(4) 0.3535(6) 0.158(6) Uani 1 1 d G . .
H1SC H 0.8778 0.8684 0.3750 0.237 Uiso 1 1 d G . .
H1SB H 0.8359 0.8384 0.2997 0.237 Uiso 1 1 d G . .
H1SA H 0.7815 0.8773 0.3584 0.237 Uiso 1 1 d G . .
C2S C 0.8146(5) 0.7845(5) 0.3884(5) 0.174(7) Uani 1 1 d G . .
H2SB H 0.8630 0.7543 0.3837 0.209 Uiso 1 1 d G . .
H2SA H 0.8087 0.7931 0.4422 0.209 Uiso 1 1 d G . .
C3S C 0.7463(4) 0.7521(4) 0.3594(3) 0.131(5) Uani 1 1 d G . .
H3SB H 0.7525 0.7436 0.3056 0.157 Uiso 1 1 d G . .
H3SA H 0.6981 0.7825 0.3640 0.157 Uiso 1 1 d G . .
C4S C 0.7326(6) 0.6910(4) 0.3943(6) 0.337(16) Uani 1 1 d G . .
H4SB H 0.7807 0.6606 0.3897 0.404 Uiso 1 1 d G . .
H4SA H 0.7263 0.6995 0.4481 0.404 Uiso 1 1 d G . .
C5S C 0.6643(7) 0.6585(5) 0.3653(7) 0.274(13) Uani 1 1 d G . .
H5SC H 0.6571 0.6207 0.3880 0.410 Uiso 1 1 d G . .
H5SB H 0.6704 0.6498 0.3115 0.410 Uiso 1 1 d G . .
H5SA H 0.6159 0.6888 0.3698 0.410 Uiso 1 1 d G . .

loop_
_atom_site_aniso_label
_atom_site_aniso_U_11
_atom_site_aniso_U_22
_atom_site_aniso_U_33
_atom_site_aniso_U_23
_atom_site_aniso_U_13
_atom_site_aniso_U_12
As1 0.0286(3) 0.0287(4) 0.0257(3) -0.0077(3) 0.0015(2) 0.0021(3)
As2 0.0286(3) 0.0239(4) 0.0297(4) 0.0068(3) 0.0065(2) 0.0026(3)
P1 0.0309(9) 0.0303(10) 0.0238(8) -0.0066(7) 0.0006(6) 0.0026(7)
P2 0.0315(9) 0.0247(9) 0.0240(8) 0.0057(7) 0.0046(6) 0.0016(7)
C1 0.035(3) 0.039(4) 0.032(3) -0.013(3) 0.004(3) 0.003(3)
C2 0.041(4) 0.032(4) 0.034(4) -0.007(3) -0.006(3) 0.005(3)
C3 0.026(3) 0.046(4) 0.032(4) -0.004(3) 0.000(3) -0.001(3)
C1A 0.037(3) 0.026(4) 0.016(3) 0.002(3) 0.003(2) 0.001(3)
C2A 0.028(3) 0.025(4) 0.013(3) 0.004(3) 0.005(2) -0.001(3)
C3A 0.029(3) 0.029(4) 0.022(3) -0.002(3) 0.005(2) -0.001(3)
C4A 0.034(3) 0.023(4) 0.027(3) -0.001(3) 0.007(3) -0.007(3)
C5A 0.046(4) 0.021(4) 0.025(3) 0.007(3) 0.007(3) 0.003(3)
C6A 0.043(4) 0.023(4) 0.016(3) 0.010(3) 0.013(3) 0.009(3)
C1B 0.033(3) 0.018(3) 0.031(3) 0.000(3) 0.007(3) 0.001(3)
C2B 0.042(4) 0.018(4) 0.025(3) -0.001(3) 0.005(3) 0.005(3)
C3B 0.040(4) 0.019(4) 0.031(3) -0.008(3) 0.013(3) 0.000(3)
C4B 0.039(4) 0.022(4) 0.062(5) 0.004(4) 0.009(3) 0.010(3)
C5B 0.048(4) 0.045(5) 0.028(4) 0.017(3) 0.004(3) 0.013(4)
C6B 0.036(4) 0.034(4) 0.035(4) 0.011(3) 0.005(3) 0.015(3)
C7B 0.040(4) 0.046(5) 0.025(3) -0.007(3) 0.009(3) 0.002(3)
C8B 0.066(5) 0.071(6) 0.055(5) -0.024(5) 0.007(4) -0.009(5)
C9B 0.063(5) 0.055(5) 0.026(3) 0.001(4) 0.014(3) -0.006(4)
C10B 0.030(3) 0.042(5) 0.053(4) 0.006(4) 0.004(3) 0.017(3)
C11B 0.046(5) 0.058(6) 0.229(12) 0.074(8) 0.021(6) 0.033(5)
C12B 0.043(4) 0.091(7) 0.058(5) 0.020(5) -0.007(4) 0.027(4)
C13B 0.039(4) 0.088(7) 0.028(4) 0.031(4) 0.007(3) 0.025(4)
C14B 0.051(5) 0.143(10) 0.079(6) 0.058(7) 0.029(5) 0.020(6)
C15B 0.075(6) 0.134(9) 0.028(4) 0.004(5) 0.003(4) 0.052(6)
C1C 0.031(3) 0.015(3) 0.018(3) -0.003(3) -0.001(2) -0.005(3)
C2C 0.034(3) 0.017(3) 0.018(3) -0.001(3) 0.000(2) -0.001(3)
C3C 0.045(4) 0.015(3) 0.025(3) 0.003(3) -0.002(3) 0.000(3)
C4C 0.049(4) 0.022(4) 0.031(3) -0.003(3) -0.003(3) 0.005(3)
C5C 0.034(3) 0.035(4) 0.025(3) 0.004(3) -0.004(3) 0.011(3)
C6C 0.032(3) 0.023(3) 0.026(3) -0.001(3) -0.005(3) 0.003(3)
C7C 0.042(3) 0.023(3) 0.016(3) 0.000(3) 0.004(2) -0.005(3)
C8C 0.064(4) 0.030(4) 0.035(4) -0.005(3) 0.011(3) -0.005(3)
C9C 0.057(4) 0.027(4) 0.031(4) -0.009(3) 0.019(3) 0.001(3)
C10C 0.072(5) 0.038(5) 0.036(4) 0.009(4) 0.008(3) 0.024(4)
C11C 0.43(2) 0.131(10) 0.101(8) 0.105(8) 0.174(11) 0.195(13)
C12C 0.075(6) 0.018(4) 0.159(9) 0.000(5) -0.031(6) 0.002(4)
C13C 0.034(3) 0.021(4) 0.032(3) -0.001(3) 0.003(3) 0.000(3)
C14C 0.029(3) 0.039(4) 0.060(4) -0.017(4) 0.007(3) 0.000(3)
C15C 0.034(4) 0.047(5) 0.038(4) 0.002(4) 0.009(3) 0.009(3)
C4 0.030(3) 0.026(4) 0.039(3) 0.007(3) 0.004(3) -0.001(3)
C5 0.046(4) 0.023(4) 0.042(4) 0.008(3) 0.014(3) 0.011(3)
C6 0.044(4) 0.051(5) 0.025(3) -0.001(3) 0.005(3) -0.007(4)
C1D 0.024(3) 0.023(3) 0.018(3) -0.002(3) 0.001(2) -0.005(3)
C2D 0.035(3) 0.015(3) 0.015(3) -0.004(3) -0.001(2) 0.000(3)
C3D 0.031(3) 0.028(4) 0.018(3) -0.004(3) 0.003(2) -0.003(3)
C4D 0.039(3) 0.019(3) 0.023(3) -0.003(3) -0.004(3) -0.001(3)
C5D 0.039(4) 0.022(4) 0.017(3) -0.005(3) 0.002(3) 0.009(3)
C6D 0.032(3) 0.025(4) 0.009(3) -0.001(3) 0.003(2) 0.007(3)
C1E 0.036(3) 0.015(3) 0.026(3) -0.002(3) 0.012(3) 0.007(3)
C2E 0.042(3) 0.017(3) 0.024(3) -0.001(3) 0.005(3) 0.007(3)
C3E 0.037(4) 0.021(4) 0.032(4) -0.003(3) 0.001(3) 0.008(3)
C4E 0.038(4) 0.021(4) 0.031(3) -0.003(3) 0.009(3) 0.003(3)
C5E 0.045(4) 0.030(4) 0.026(3) -0.004(3) 0.013(3) 0.004(3)
C6E 0.035(3) 0.028(4) 0.023(3) -0.010(3) 0.006(3) -0.001(3)
C7E 0.041(4) 0.028(4) 0.030(3) -0.003(3) -0.006(3) 0.018(3)
C8E 0.061(5) 0.046(5) 0.030(4) 0.006(3) 0.006(3) 0.005(4)
C9E 0.065(5) 0.035(4) 0.028(4) -0.007(3) -0.005(3) 0.011(4)
C10E 0.039(4) 0.026(4) 0.044(4) -0.009(3) 0.007(3) 0.010(3)
C11E 0.047(4) 0.038(5) 0.069(5) -0.020(4) 0.009(4) 0.020(3)
C12E 0.048(4) 0.046(5) 0.041(4) -0.004(4) 0.013(3) 0.012(4)
C13E 0.040(4) 0.069(6) 0.026(3) -0.010(4) 0.009(3) 0.017(4)
C14E 0.048(4) 0.093(7) 0.051(5) -0.035(5) 0.003(4) 0.007(4)
C15E 0.056(5) 0.092(7) 0.032(4) 0.012(4) 0.008(3) 0.033(5)
C1F 0.028(3) 0.017(3) 0.023(3) 0.005(3) 0.010(2) 0.004(3)
C2F 0.040(3) 0.020(3) 0.020(3) 0.004(3) 0.012(3) 0.002(3)
C3F 0.044(4) 0.024(4) 0.028(3) -0.002(3) 0.017(3) 0.000(3)
C4F 0.043(4) 0.023(4) 0.040(4) -0.004(3) 0.021(3) 0.004(3)
C5F 0.030(3) 0.026(4) 0.043(4) 0.005(3) 0.014(3) 0.009(3)
C6F 0.040(4) 0.020(3) 0.028(3) 0.004(3) 0.011(3) -0.002(3)
C7F 0.041(3) 0.020(3) 0.028(3) -0.004(3) 0.004(3) -0.002(3)
C8F 0.045(4) 0.036(4) 0.040(4) 0.005(3) 0.000(3) -0.014(3)
C9F 0.041(4) 0.034(4) 0.037(4) -0.005(3) 0.000(3) -0.008(3)
C10F 0.056(4) 0.031(4) 0.058(5) -0.003(4) 0.026(4) 0.011(4)
C11F 0.43(3) 0.042(7) 0.68(4) -0.122(14) 0.49(3) -0.081(12)
C12F 0.118(7) 0.020(4) 0.098(7) -0.012(4) 0.056(6) -0.007(5)
C13F 0.027(3) 0.034(4) 0.034(3) 0.000(3) 0.000(2) 0.006(3)
C14F 0.034(4) 0.045(5) 0.041(4) -0.002(3) -0.001(3) 0.003(3)
C15F 0.045(4) 0.046(5) 0.038(4) -0.003(4) 0.006(3) 0.016(4)
C1S 0.090(9) 0.167(15) 0.213(15) -0.082(13) -0.036(9) -0.016(9)
C2S 0.236(18) 0.161(15) 0.119(11) 0.031(12) -0.076(12) 0.034(14)
C3S 0.132(10) 0.178(13) 0.079(6) -0.035(10) -0.031(8) 0.023(10)
C4S 0.39(3) 0.37(4) 0.24(2) 0.19(2) -0.10(2) 0.10(3)
C5S 0.30(3) 0.139(15) 0.38(3) 0.163(18) -0.08(2) -0.125(16)

loop_
_geom_bond_atom_site_label_1
_geom_bond_atom_site_label_2
_geom_bond_distance
_geom_bond_site_symmetry_2
_geom_bond_publ_flag
As1 C1A 1.969(6) . ?
As1 P1 2.2190(17) . ?
As2 C1D 1.986(5) . ?
As2 P2 2.2237(17) . ?
P1 C1 1.793(6) . ?
P1 C3 1.804(6) . ?
P1 C2 1.822(6) . ?
P2 C6 1.809(6) . ?
P2 C4 1.811(6) . ?
P2 C5 1.826(6) . ?
C1A C6A 1.425(8) . ?
C1A C2A 1.429(7) . ?
C2A C3A 1.405(8) . ?
C2A C1C 1.510(8) . ?
C3A C4A 1.383(8) . ?
C4A C5A 1.381(8) . ?
C5A C6A 1.391(8) . ?
C6A C1B 1.474(8) . ?
C1B C6B 1.396(8) . ?
C1B C2B 1.409(8) . ?
C2B C3B 1.403(8) . ?
C2B C7B 1.527(8) . ?
C3B C4B 1.371(9) . ?
C4B C5B 1.387(9) . ?
C4B C10B 1.549(8) . ?
C5B C6B 1.412(8) . ?
C6B C13B 1.510(8) . ?
C7B C8B 1.526(10) . ?
C7B C9B 1.545(9) . ?
C10B C12B 1.503(10) . ?
C10B C11B 1.514(10) . ?
C13B C14B 1.531(11) . ?
C13B C15B 1.550(11) . ?
C1C C2C 1.402(7) . ?
C1C C6C 1.409(8) . ?
C2C C3C 1.401(8) . ?
C2C C7C 1.533(8) . ?
C3C C4C 1.380(8) . ?
C4C C5C 1.386(8) . ?
C4C C10C 1.522(8) . ?
C5C C6C 1.376(8) . ?
C6C C13C 1.551(8) . ?
C7C C9C 1.536(8) . ?
C7C C8C 1.544(8) . ?
C10C C12C 1.504(10) . ?
C10C C11C 1.538(10) . ?
C13C C15C 1.517(8) . ?
C13C C14C 1.535(8) . ?
C1D C2D 1.396(7) . ?
C1D C6D 1.434(8) . ?
C2D C3D 1.390(8) . ?
C2D C1F 1.508(8) . ?
C3D C4D 1.375(8) . ?
C4D C5D 1.408(8) . ?
C5D C6D 1.390(8) . ?
C6D C1E 1.505(7) . ?
C1E C6E 1.396(7) . ?
C1E C2E 1.397(7) . ?
C2E C3E 1.398(8) . ?
C2E C7E 1.536(8) . ?
C3E C4E 1.390(8) . ?
C4E C5E 1.388(8) . ?
C4E C10E 1.522(8) . ?
C5E C6E 1.384(8) . ?
C6E C13E 1.534(8) . ?
C7E C9E 1.508(8) . ?
C7E C8E 1.543(9) . ?
C10E C11E 1.521(9) . ?
C10E C12E 1.521(9) . ?
C13E C14E 1.528(10) . ?
C13E C15E 1.535(9) . ?
C1F C2F 1.395(7) . ?
C1F C6F 1.430(8) . ?
C2F C3F 1.407(8) . ?
C2F C7F 1.528(8) . ?
C3F C4F 1.384(8) . ?
C4F C5F 1.394(8) . ?
C4F C10F 1.533(8) . ?
C5F C6F 1.409(8) . ?
C6F C13F 1.500(8) . ?
C7F C9F 1.510(8) . ?
C7F C8F 1.554(8) . ?
C10F C11F 1.191(15) . ?
C10F C12F 1.520(9) . ?
C13F C14F 1.524(8) . ?
C13F C15F 1.552(8) . ?
C1S C2S 1.5344 . ?
C2S C3S 1.5373 . ?
C3S C4S 1.5374 . ?
C4S C5S 1.5371 . ?

loop_
_cod_related_entry_id
_cod_related_entry_database
_cod_related_entry_code
1 ChemSpider 30659599
